data_2101839
loop_
_publ_author_name
'Ferguson, George'

_publ_section_title
;
 Crystal Engineering Using Bisphenols and Trisphenols. Complexes with
 Hexamethylenetetramine (HMTA): Strings, Multiple Helices and
 Chains-of-Rings in the Crystal Structures of the Adducts of HTMA with
 4,4'-Thiodiphenol (1/1), 4,4'-Sulfonyldiphenol (1/1),
 4,4'-Isopropylidenediphenol (1/1), 1,1,1-Tris(4-hydroxyphenyl)ethane
 (1/2) and 1,3,5-Trihydroxybenzene (2/3)
;
_journal_issue 3
_journal_name_full 'Acta Crystallographica Section B'
_journal_page_first 521
_journal_page_last 533
_journal_paper_doi 10.1107/S0108768196014048
_journal_volume 53
_journal_year 1997
_chemical_formula_moiety '(C20 H18 O3)   2(C6 H12 N4) '
_chemical_formula_sum 'C32 H42 N8 O3'
_chemical_formula_weight 586.74
_chemical_name_systematic ?
_space_group_IT_number 19
_symmetry_cell_setting orthorhombic
_symmetry_space_group_name_Hall 'P 2ac 2ab'
_symmetry_space_group_name_H-M 'P 21 21 21'
_cell_angle_alpha 90.00
_cell_angle_beta 90.00
_cell_angle_gamma 90.00
_cell_formula_units_Z 4
_cell_length_a 6.9928(10)
_cell_length_b 14.0949(15)
_cell_length_c 30.999(4)
_cell_measurement_reflns_used 25
_cell_measurement_temperature 294.0(10)
_cell_measurement_theta_max 10.59
_cell_measurement_theta_min 6.16
_cell_volume 3055.3(7)
_computing_cell_refinement 'SET4 and CELDIM (Enraf-Nonius, 1992)'
_computing_data_collection 'CAD4 (Enraf-Nonius, 1992)'
_computing_data_reduction 'DATRD2 in NRCVAX94 (Gabe, Le Page, Charland, Lee & White, 1989)'
_computing_molecular_graphics 'NRCVAX94, PLATON (Spek, 1995a) and PLUTON (Spek 1995b)'
_computing_publication_material 'NRCVAX94, SHELXL93  and WordPerfect macro PREPCIF'
_computing_structure_refinement 'NRCVAX94 and SHELXL93 (Sheldrick, 1993)'
_computing_structure_solution 'SOLVER in NRCVAX94'
_diffrn_ambient_temperature 294.0(10)
_diffrn_measurement_device 'Enraf-Nonius CAD-4'
_diffrn_measurement_method \q/2\q
_diffrn_radiation_monochromator graphite
_diffrn_radiation_source 'X-ray tube'
_diffrn_radiation_type 'Molybdenum K\a'
_diffrn_radiation_wavelength 0.7107
_diffrn_reflns_av_R_equivalents 0.0
_diffrn_reflns_av_sigmaI/netI 0.1263
_diffrn_reflns_limit_h_max 8
_diffrn_reflns_limit_h_min 0
_diffrn_reflns_limit_k_max 16
_diffrn_reflns_limit_k_min 0
_diffrn_reflns_limit_l_max 36
_diffrn_reflns_limit_l_min 0
_diffrn_reflns_number 3085
_diffrn_reflns_theta_max 25
_diffrn_reflns_theta_min 2
_diffrn_standards_decay_% 2.0
_diffrn_standards_interval_time 60
_diffrn_standards_number 3
_exptl_absorpt_coefficient_mu 0.085
_exptl_absorpt_correction_T_max 1.0000
_exptl_absorpt_correction_T_min 1.0000
_exptl_absorpt_correction_type none
_exptl_crystal_colour colorless
_exptl_crystal_density_diffrn 1.276
_exptl_crystal_density_meas ?
_exptl_crystal_description needle
_exptl_crystal_F_000 1256
_exptl_crystal_size_max 0.41
_exptl_crystal_size_mid 0.20
_exptl_crystal_size_min 0.20
_refine_diff_density_max 0.161
_refine_diff_density_min -0.177
_refine_ls_abs_structure_details 'Flack H D (1983), Acta Cryst. A39, 876-881'
_refine_ls_abs_structure_Flack -0.(3)
_refine_ls_extinction_coef 0.0042(3)
_refine_ls_extinction_method SHELXL
_refine_ls_goodness_of_fit_all 0.938
_refine_ls_goodness_of_fit_obs 1.248
_refine_ls_hydrogen_treatment 'riding (SHELXL defaults, C-H 0.93 to 0.96, O-H 0.82\%A)'
_refine_ls_matrix_type full
_refine_ls_number_parameters 392
_refine_ls_number_reflns 3085
_refine_ls_number_restraints 0
_refine_ls_restrained_S_all 0.938
_refine_ls_restrained_S_obs 1.248
_refine_ls_R_factor_all 0.1490
_refine_ls_R_factor_obs 0.0636
_refine_ls_shift/esd_max 0.000
_refine_ls_shift/esd_mean 0.000
_refine_ls_structure_factor_coef Fsqd
_refine_ls_weighting_details 'w=1/[\s^2^(Fo^2^)+(0.0235P)^2^] where P=(Fo^2^+2Fc^2^)/3'
_refine_ls_weighting_scheme calc
_refine_ls_wR_factor_all 0.1022
_refine_ls_wR_factor_obs 0.0841
_reflns_number_observed 1415
_reflns_number_total 3085
_reflns_observed_criterion >2\s(I)
_cod_data_source_file ab0361.cif
_cod_data_source_block 5a
_cod_depositor_comments
;
The following automatic conversions were performed:

'_refine_ls_weighting_scheme' value 'calc
w=1/[\s^2^(Fo^2^)+(0.0235P)^2^] where P=(Fo^2^+2Fc^2^)/3' was changed
to 'calc'. New tag '_refine_ls_weighting_details' was created. The
value of the new tag was set to 'w=1/[\s^2^(Fo^2^)+(0.0235P)^2^]
where P=(Fo^2^+2Fc^2^)/3'.

Automatic conversion script
Id: cif_fix_values 3143 2015-03-26 13:38:13Z robertas 
;
_cod_original_cell_volume 3055.4(7)
_cod_database_code 2101839

loop_
_symmetry_equiv_pos_as_xyz
'x, y, z'
'x+1/2, -y+1/2, -z'
'-x, y+1/2, -z+1/2'
'-x+1/2, -y, z+1/2'

loop_
_atom_site_aniso_label
_atom_site_aniso_U_11
_atom_site_aniso_U_22
_atom_site_aniso_U_33
_atom_site_aniso_U_12
_atom_site_aniso_U_13
_atom_site_aniso_U_23
O1 0.073(4) 0.058(3) 0.077(3) 0.021(3) -0.020(3) -0.003(3)
O2 0.092(4) 0.074(3) 0.079(3) 0.032(3) 0.044(3) 0.022(3)
O3 0.082(4) 0.064(3) 0.061(3) -0.025(3) -0.028(3) 0.015(2)
C1 0.029(4) 0.036(3) 0.045(4) 0.002(3) 0.003(3) -0.003(3)
C2 0.037(4) 0.043(4) 0.069(4) -0.004(3) -0.004(4) -0.009(3)
C11 0.034(4) 0.043(4) 0.044(4) -0.002(4) 0.000(3) 0.000(3)
C12 0.043(5) 0.052(4) 0.072(5) 0.010(4) -0.019(4) -0.007(4)
C13 0.050(5) 0.056(5) 0.081(5) 0.019(4) -0.019(4) -0.009(4)
C14 0.064(6) 0.051(5) 0.045(4) 0.026(4) 0.005(4) -0.002(4)
C15 0.068(6) 0.050(4) 0.081(5) 0.009(4) -0.030(5) -0.016(4)
C16 0.065(5) 0.049(4) 0.064(5) 0.015(4) -0.026(4) -0.002(4)
C21 0.041(4) 0.037(4) 0.044(4) 0.015(4) -0.005(3) -0.006(3)
C22 0.046(5) 0.041(4) 0.045(4) 0.000(4) 0.004(4) 0.000(3)
C23 0.056(5) 0.030(4) 0.058(4) 0.013(4) -0.006(4) -0.008(3)
C24 0.048(5) 0.057(4) 0.047(4) 0.020(5) 0.005(4) 0.002(4)
C25 0.093(7) 0.068(5) 0.070(5) 0.040(5) 0.030(5) 0.031(4)
C26 0.068(6) 0.060(5) 0.064(5) 0.033(4) 0.021(4) 0.016(4)
C31 0.037(4) 0.031(3) 0.037(4) 0.006(3) -0.001(3) 0.002(3)
C32 0.038(4) 0.050(4) 0.047(4) 0.003(4) 0.010(4) 0.004(3)
C33 0.058(5) 0.042(4) 0.042(4) -0.009(4) 0.010(4) 0.000(3)
C34 0.060(5) 0.034(4) 0.045(4) 0.006(4) -0.019(4) 0.004(3)
C35 0.036(4) 0.049(4) 0.061(4) -0.007(4) -0.004(4) 0.007(4)
C36 0.051(5) 0.054(4) 0.043(4) 0.009(4) 0.004(4) 0.009(3)
N1A 0.034(4) 0.064(4) 0.064(4) 0.006(3) -0.003(3) -0.008(3)
N3A 0.030(3) 0.051(3) 0.051(3) 0.007(3) 0.007(3) 0.003(3)
N5A 0.049(4) 0.083(4) 0.051(3) 0.000(4) 0.003(3) -0.009(3)
N10A 0.046(4) 0.061(4) 0.073(4) 0.014(4) -0.013(3) -0.015(3)
N1B 0.036(4) 0.052(3) 0.064(4) 0.014(3) 0.001(3) 0.006(3)
N3B 0.056(5) 0.070(4) 0.062(4) 0.023(4) 0.006(4) 0.006(3)
N5B 0.059(5) 0.083(5) 0.076(4) -0.011(4) -0.007(4) -0.016(4)
N10B 0.068(5) 0.058(4) 0.062(4) 0.001(4) 0.024(4) -0.001(3)
C2A 0.072(5) 0.054(4) 0.050(4) 0.002(4) 0.000(4) -0.006(4)
C4A 0.071(6) 0.043(4) 0.067(5) -0.010(4) -0.013(4) 0.009(4)
C6A 0.040(5) 0.087(6) 0.072(5) 0.012(5) 0.001(4) -0.013(5)
C7A 0.072(6) 0.052(4) 0.078(5) 0.005(5) -0.004(5) -0.011(4)
C8A 0.038(5) 0.061(5) 0.085(5) 0.010(4) 0.001(4) 0.005(4)
C9A 0.068(6) 0.106(6) 0.040(4) 0.023(6) 0.003(4) -0.012(5)
C2B 0.068(6) 0.088(5) 0.054(4) 0.016(5) 0.011(4) 0.005(4)
C4B 0.087(7) 0.035(4) 0.118(7) 0.011(5) 0.033(6) 0.011(4)
C6B 0.037(5) 0.090(6) 0.083(6) -0.011(5) 0.004(4) 0.006(5)
C7B 0.076(6) 0.052(5) 0.088(5) -0.009(5) 0.026(5) 0.006(4)
C8B 0.031(5) 0.087(6) 0.098(6) 0.014(4) 0.004(5) -0.004(5)
C9B 0.093(7) 0.100(6) 0.035(4) 0.021(6) 0.002(5) -0.014(4)

loop_
_atom_site_label
_atom_site_fract_x
_atom_site_fract_y
_atom_site_fract_z
_atom_site_U_iso_or_equiv
_atom_site_thermal_displace_type
_atom_site_calc_flag
_atom_site_refinement_flags
_atom_site_occupancy
_atom_site_type_symbol
O1 0.6185(7) 0.1687(3) 0.55506(13) 0.0693(15) Uani d . 1 O
O2 -0.1951(8) 0.5524(3) 0.70787(15) 0.082(2) Uani d . 1 O
O3 -0.0460(7) 0.6408(3) 0.41385(13) 0.0690(15) Uani d . 1 O
C1 0.3450(8) 0.5479(4) 0.5703(2) 0.0368(14) Uani d . 1 C
C2 0.5056(8) 0.6201(4) 0.5807(2) 0.050(2) Uani d . 1 C
C11 0.4304(9) 0.4489(4) 0.5632(2) 0.040(2) Uani d . 1 C
C12 0.5952(9) 0.4202(4) 0.5838(2) 0.055(2) Uani d . 1 C
C13 0.6629(10) 0.3285(4) 0.5813(2) 0.062(2) Uani d . 1 C
C14 0.5654(11) 0.2627(5) 0.5580(2) 0.053(2) Uani d . 1 C
C15 0.4036(10) 0.2879(4) 0.5365(2) 0.066(2) Uani d . 1 C
C16 0.3380(10) 0.3814(4) 0.5393(2) 0.060(2) Uani d . 1 C
C21 0.2065(8) 0.5500(4) 0.6085(2) 0.041(2) Uani d . 1 C
C22 0.0965(9) 0.6289(4) 0.6162(2) 0.044(2) Uani d . 1 C
C23 -0.0371(9) 0.6316(4) 0.6496(2) 0.048(2) Uani d . 1 C
C24 -0.0629(9) 0.5552(5) 0.6756(2) 0.050(2) Uani d . 1 C
C25 0.0489(11) 0.4767(5) 0.6694(2) 0.077(3) Uani d . 1 C
C26 0.1795(10) 0.4746(4) 0.6357(2) 0.064(2) Uani d . 1 C
C31 0.2386(8) 0.5815(4) 0.5291(2) 0.0350(15) Uani d . 1 C
C32 0.3153(9) 0.6396(4) 0.4978(2) 0.045(2) Uani d . 1 C
C33 0.2189(9) 0.6605(4) 0.4602(2) 0.047(2) Uani d . 1 C
C34 0.0390(10) 0.6220(4) 0.4524(2) 0.046(2) Uani d . 1 C
C35 -0.0439(9) 0.5678(4) 0.4838(2) 0.049(2) Uani d . 1 C
C36 0.0528(9) 0.5477(4) 0.5216(2) 0.049(2) Uani d . 1 C
N1A 0.9156(8) 0.1076(4) 0.6066(2) 0.0543(15) Uani d . 1 N
N3A 1.1576(7) -0.0176(3) 0.60833(15) 0.0442(14) Uani d . 1 N
N5A 0.9070(9) -0.0127(4) 0.6634(2) 0.061(2) Uani d . 1 N
N10A 1.1545(8) 0.1080(4) 0.6638(2) 0.060(2) Uani d . 1 N
N1B -0.4111(8) 0.7075(3) 0.7240(2) 0.0507(14) Uani d . 1 N
N3B -0.6264(9) 0.8395(4) 0.7127(2) 0.062(2) Uani d . 1 N
N5B -0.3937(9) 0.8457(5) 0.7699(2) 0.072(2) Uani d . 1 N
N10B -0.6643(9) 0.7414(4) 0.7765(2) 0.063(2) Uani d . 1 N
C2A 1.0393(9) 0.0445(4) 0.5815(2) 0.059(2) Uani d . 1 C
C4A 1.0275(10) -0.0716(4) 0.6363(2) 0.060(2) Uani d . 1 C
C6A 0.7942(9) 0.0481(5) 0.6344(2) 0.066(2) Uani d . 1 C
C7A 1.0374(11) 0.1652(4) 0.6354(2) 0.068(2) Uani d . 1 C
C8A 1.2713(9) 0.0441(5) 0.6367(2) 0.061(2) Uani d . 1 C
C9A 1.0285(10) 0.0481(5) 0.6897(2) 0.071(2) Uani d . 1 C
C2B -0.5180(10) 0.7645(5) 0.6928(2) 0.070(2) Uani d . 1 C
C4B -0.4953(12) 0.8992(4) 0.7375(3) 0.080(3) Uani d . 1 C
C6B -0.2905(10) 0.7710(5) 0.7486(2) 0.070(2) Uani d . 1 C
C7B -0.5550(11) 0.6686(4) 0.7549(2) 0.072(2) Uani d . 1 C
C8B -0.7605(9) 0.7966(5) 0.7430(2) 0.072(2) Uani d . 1 C
C9B -0.5307(12) 0.8032(5) 0.7990(2) 0.076(3) Uani d . 1 C
H1 0.6862 0.1547 0.5757 0.104 Uiso calc R 1 H
H2 -0.2410 0.6054 0.7113 0.122 Uiso calc R 1 H
H3 -0.1494 0.6135 0.4127 0.103 Uiso calc R 1 H
H21 0.5965 0.6213 0.5575 0.075 Uiso calc R 1 H
H222 0.5688 0.6018 0.6069 0.075 Uiso calc R 1 H
H223 0.4510 0.6822 0.5842 0.075 Uiso calc R 1 H
H12 0.6631 0.4643 0.6000 0.067 Uiso calc R 1 H
H13 0.7751 0.3118 0.5955 0.074 Uiso calc R 1 H
H15 0.3375 0.2435 0.5200 0.079 Uiso calc R 1 H
H16 0.2275 0.3982 0.5245 0.072 Uiso calc R 1 H
H22 0.1116 0.6820 0.5988 0.053 Uiso calc R 1 H
H23 -0.1091 0.6861 0.6540 0.058 Uiso calc R 1 H
H25 0.0374 0.4249 0.6878 0.092 Uiso calc R 1 H
H26 0.2513 0.4199 0.6314 0.077 Uiso calc R 1 H
H32 0.4360 0.6655 0.5022 0.054 Uiso calc R 1 H
H33 0.2745 0.7006 0.4400 0.057 Uiso calc R 1 H
H35 -0.1668 0.5443 0.4798 0.058 Uiso calc R 1 H
H36 -0.0066 0.5108 0.5425 0.059 Uiso calc R 1 H
H2A1 1.1220 0.0827 0.5633 0.071 Uiso calc R 1 H
H2A2 0.9603 0.0057 0.5628 0.071 Uiso calc R 1 H
H4A1 0.9466 -0.1112 0.6183 0.072 Uiso calc R 1 H
H4A2 1.1027 -0.1132 0.6546 0.072 Uiso calc R 1 H
H6A1 0.7116 0.0886 0.6515 0.080 Uiso calc R 1 H
H6A2 0.7135 0.0084 0.6164 0.080 Uiso calc R 1 H
H7A1 1.1199 0.2052 0.6180 0.081 Uiso calc R 1 H
H7A2 0.9567 0.2063 0.6526 0.081 Uiso calc R 1 H
H8A1 1.3565 0.0822 0.6191 0.074 Uiso calc R 1 H
H8A2 1.3496 0.0047 0.6553 0.074 Uiso calc R 1 H
H9A1 1.1055 0.0089 0.7086 0.085 Uiso calc R 1 H
H9A2 0.9485 0.0882 0.7076 0.085 Uiso calc R 1 H
H2B1 -0.4292 0.7920 0.6722 0.084 Uiso calc R 1 H
H2B2 -0.6046 0.7235 0.6769 0.084 Uiso calc R 1 H
H4B1 -0.4038 0.9282 0.7180 0.096 Uiso calc R 1 H
H4B2 -0.5670 0.9496 0.7513 0.096 Uiso calc R 1 H
H6B1 -0.2216 0.7345 0.7700 0.084 Uiso calc R 1 H
H6B2 -0.1970 0.7992 0.7293 0.084 Uiso calc R 1 H
H7B1 -0.6420 0.6273 0.7393 0.087 Uiso calc R 1 H
H7B2 -0.4894 0.6305 0.7763 0.087 Uiso calc R 1 H
H8B1 -0.8474 0.7556 0.7273 0.086 Uiso calc R 1 H
H8B2 -0.8357 0.8462 0.7565 0.086 Uiso calc R 1 H
H9B1 -0.6014 0.8530 0.8136 0.092 Uiso calc R 1 H
H9B2 -0.4630 0.7668 0.8208 0.092 Uiso calc R 1 H

loop_
_atom_type_symbol
_atom_type_description
_atom_type_scat_dispersion_real
_atom_type_scat_dispersion_imag
_atom_type_scat_source
C C 0.0033 0.0016 'International Tables Vol C Tables 4.2.6.8 and 6.1.1.4'
H H 0.0000 0.0000 'International Tables Vol C Tables 4.2.6.8 and 6.1.1.4'
N N 0.0061 0.0033 'International Tables Vol C Tables 4.2.6.8 and 6.1.1.4'
O O 0.0106 0.0060 'International Tables Vol C Tables 4.2.6.8 and 6.1.1.4'

loop_
_geom_angle_atom_site_label_1
_geom_angle_atom_site_label_2
_geom_angle_atom_site_label_3
_geom_angle
C2 C1 C11 110.2(5)
C2 C1 C21 106.5(4)
C2 C1 C31 108.6(5)
C11 C1 C21 112.0(4)
C11 C1 C31 110.3(4)
C21 C1 C31 109.1(5)
C1 C11 C12 121.7(6)
C1 C11 C16 121.8(6)
C12 C11 C16 116.2(6)
C11 C12 C13 122.4(6)
C12 C13 C14 119.8(6)
O1 C14 C13 123.8(6)
O1 C14 C15 116.2(6)
C13 C14 C15 120.0(6)
C14 C15 C16 119.1(6)
C11 C16 C15 122.4(6)
C1 C21 C22 120.4(5)
C1 C21 C26 123.3(5)
C22 C21 C26 116.3(6)
C21 C22 C23 121.8(6)
C22 C23 C24 120.6(6)
O2 C24 C23 123.3(6)
O2 C24 C25 117.9(6)
C23 C24 C25 118.8(6)
C24 C25 C26 119.9(6)
C21 C26 C25 122.5(6)
C1 C31 C32 125.0(6)
C1 C31 C36 118.5(5)
C32 C31 C36 116.5(6)
C31 C32 C33 122.1(6)
C32 C33 C34 120.4(6)
O3 C34 C33 118.1(6)
O3 C34 C35 123.3(6)
C33 C34 C35 118.5(6)
C34 C35 C36 120.7(6)
C31 C36 C35 121.6(6)
C2A N1A C6A 107.8(5)
C2A N1A C7A 108.3(5)
C6A N1A C7A 107.0(5)
C2A N3A C4A 107.2(5)
C2A N3A C8A 107.0(5)
C4A N3A C8A 106.8(5)
C4A N5A C6A 106.9(5)
C4A N5A C9A 108.8(6)
C6A N5A C9A 108.2(5)
C7A N10A C8A 107.7(5)
C7A N10A C9A 108.4(6)
C8A N10A C9A 107.1(5)
C2B N1B C6B 107.8(5)
C2B N1B C7B 106.4(5)
C6B N1B C7B 106.4(5)
C2B N3B C4B 108.5(6)
C2B N3B C8B 108.1(6)
C4B N3B C8B 107.7(5)
C4B N5B C6B 107.9(6)
C4B N5B C9B 109.0(6)
C6B N5B C9B 108.5(6)
C7B N10B C8B 107.0(5)
C7B N10B C9B 108.0(6)
C8B N10B C9B 108.5(5)
N1A C2A N3A 113.3(4)
N3A C4A N5A 113.8(5)
N1A C6A N5A 112.4(5)
N1A C7A N10A 112.8(5)
N3A C8A N10A 113.7(5)
N5A C9A N10A 112.7(5)
N1B C2B N3B 112.8(5)
N3B C4B N5B 112.0(5)
N1B C6B N5B 113.8(6)
N1B C7B N10B 113.1(5)
N3B C8B N10B 112.5(6)
N5B C9B N10B 111.9(5)

loop_
_geom_bond_atom_site_label_1
_geom_bond_atom_site_label_2
_geom_bond_distance
O1 C14 1.380(6)
O2 C24 1.364(6)
O3 C34 1.362(6)
C1 C2 1.551(7)
C1 C11 1.534(7)
C1 C21 1.530(7)
C1 C31 1.552(7)
C11 C12 1.379(7)
C11 C16 1.367(7)
C12 C13 1.378(7)
C13 C14 1.358(8)
C14 C15 1.362(8)
C15 C16 1.398(7)
C21 C22 1.374(7)
C21 C26 1.369(7)
C22 C23 1.393(7)
C23 C24 1.357(7)
C24 C25 1.367(8)
C25 C26 1.389(7)
C31 C32 1.377(7)
C31 C36 1.403(7)
C32 C33 1.378(7)
C33 C34 1.391(8)
C34 C35 1.366(7)
C35 C36 1.380(7)
N1A C2A 1.463(6)
N1A C6A 1.472(7)
N1A C7A 1.477(7)
N3A C2A 1.464(6)
N3A C4A 1.469(6)
N3A C8A 1.470(7)
N5A C4A 1.451(7)
N5A C6A 1.472(7)
N5A C9A 1.457(7)
N10A C7A 1.449(7)
N10A C8A 1.477(7)
N10A C9A 1.459(7)
N1B C2B 1.463(7)
N1B C6B 1.447(7)
N1B C7B 1.493(7)
N3B C2B 1.441(6)
N3B C4B 1.462(8)
N3B C8B 1.457(7)
N5B C4B 1.444(8)
N5B C6B 1.437(7)
N5B C9B 1.446(7)
N10B C7B 1.444(7)
N10B C8B 1.461(7)
N10B C9B 1.457(8)

loop_
_geom_torsion_atom_site_label_1
_geom_torsion_atom_site_label_2
_geom_torsion_atom_site_label_3
_geom_torsion_atom_site_label_4
_geom_torsion
C21 C1 C11 C16 85.2(7)
C2 C1 C11 C16 -156.4(6)
C31 C1 C11 C16 -36.5(8)
C21 C1 C11 C12 -88.4(7)
C2 C1 C11 C12 30.0(7)
C31 C1 C11 C12 149.9(5)
C16 C11 C12 C13 -0.9(9)
C1 C11 C12 C13 173.1(6)
C11 C12 C13 C14 -0.4(10)
C12 C13 C14 C15 1.5(10)
C12 C13 C14 O1 -177.5(6)
C13 C14 C15 C16 -1.3(10)
O1 C14 C15 C16 177.8(6)
C12 C11 C16 C15 1.1(10)
C1 C11 C16 C15 -172.9(6)
C14 C15 C16 C11 -0.1(10)
C11 C1 C21 C26 6.7(8)
C2 C1 C21 C26 -113.9(6)
C31 C1 C21 C26 129.1(6)
C11 C1 C21 C22 -171.2(5)
C2 C1 C21 C22 68.2(6)
C31 C1 C21 C22 -48.8(7)
C26 C21 C22 C23 -0.9(9)
C1 C21 C22 C23 177.1(5)
C21 C22 C23 C24 -0.1(9)
C22 C23 C24 O2 -178.0(6)
C22 C23 C24 C25 2.1(10)
C23 C24 C25 C26 -3.0(11)
O2 C24 C25 C26 177.1(6)
C22 C21 C26 C25 -0.1(10)
C1 C21 C26 C25 -178.0(6)
C24 C25 C26 C21 2.1(11)
C21 C1 C31 C32 139.9(6)
C11 C1 C31 C32 -96.6(6)
C2 C1 C31 C32 24.2(7)
C21 C1 C31 C36 -43.1(6)
C11 C1 C31 C36 80.4(6)
C2 C1 C31 C36 -158.8(5)
C36 C31 C32 C33 -2.6(8)
C1 C31 C32 C33 174.5(5)
C31 C32 C33 C34 -0.8(9)
C32 C33 C34 O3 -176.6(5)
C32 C33 C34 C35 3.8(8)
O3 C34 C35 C36 177.1(6)
C33 C34 C35 C36 -3.3(9)
C34 C35 C36 C31 -0.1(9)
C32 C31 C36 C35 3.1(8)
C1 C31 C36 C35 -174.2(5)
C6A N1A C2A N3A -57.6(7)
C7A N1A C2A N3A 57.8(7)
C4A N3A C2A N1A 56.8(6)
C8A N3A C2A N1A -57.4(7)
C9A N5A C4A N3A -57.4(7)
C6A N5A C4A N3A 59.2(7)
C2A N3A C4A N5A -58.2(6)
C8A N3A C4A N5A 56.2(7)
C4A N5A C6A N1A -58.8(7)
C9A N5A C6A N1A 58.2(7)
C2A N1A C6A N5A 58.4(7)
C7A N1A C6A N5A -57.9(7)
C9A N10A C7A N1A -58.6(7)
C8A N10A C7A N1A 57.0(7)
C2A N1A C7A N10A -57.5(7)
C6A N1A C7A N10A 58.5(7)
C2A N3A C8A N10A 57.5(7)
C4A N3A C8A N10A -57.0(7)
C7A N10A C8A N3A -57.9(7)
C9A N10A C8A N3A 58.5(7)
C4A N5A C9A N10A 58.1(7)
C6A N5A C9A N10A -57.7(7)
C7A N10A C9A N5A 58.0(7)
C8A N10A C9A N5A -58.0(7)
C8B N3B C2B N1B -59.5(7)
C4B N3B C2B N1B 57.1(8)
C6B N1B C2B N3B -55.9(7)
C7B N1B C2B N3B 58.0(7)
C6B N5B C4B N3B 58.3(8)
C9B N5B C4B N3B -59.3(8)
C2B N3B C4B N5B -58.3(8)
C8B N3B C4B N5B 58.4(7)
C4B N5B C6B N1B -58.5(8)
C9B N5B C6B N1B 59.4(8)
C2B N1B C6B N5B 56.8(8)
C7B N1B C6B N5B -57.0(7)
C9B N10B C7B N1B -57.9(7)
C8B N10B C7B N1B 58.8(8)
C6B N1B C7B N10B 56.5(7)
C2B N1B C7B N10B -58.2(7)
C2B N3B C8B N10B 59.4(7)
C4B N3B C8B N10B -57.6(8)
C7B N10B C8B N3B -58.9(8)
C9B N10B C8B N3B 57.3(7)
C6B N5B C9B N10B -58.8(8)
C4B N5B C9B N10B 58.5(8)
C7B N10B C9B N5B 58.5(7)
C8B N10B C9B N5B -57.1(8)

loop_
_cod_related_entry_id
_cod_related_entry_database
_cod_related_entry_code
1 ChemSpider 21140760
